data_1516254
loop_
_publ_author_name
'Lekin, Kristina'
'Phan, Hoa'
'Winter, Stephen M.'
'Wong, Joanne W. L.'
'Leitch, Alicea A.'
'Laniel, Dominique'
'Yong, Wenjun'
'Secco, Richard A.'
'Tse, John S.'
'Desgreniers, Serge'
'Dube, Paul A.'
'Shatruk, Michael'
'Oakley, Richard T.'

_publ_section_title
;
 Heat, Pressure and Light-Induced Interconversion of Bisdithiazolyl
 Radicals and Dimers.
;
_journal_issue 22
_journal_name_full 'Journal of the American Chemical Society'
_journal_page_first 8050
_journal_paper_doi 10.1021/ja502753t
_journal_volume 136
_journal_year 2014
_chemical_formula_sum 'C6 H3 F N3 S4'
_chemical_formula_weight 264.35
_chemical_name_common FBPMe-alpha
_chemical_name_systematic
; 
 ? 
;
_space_group_IT_number 14
_symmetry_cell_setting monoclinic
_symmetry_space_group_name_Hall '-P 2yn'
_symmetry_space_group_name_H-M 'P 1 21/n 1'
_atom_sites_solution_hydrogens geom
_atom_sites_solution_primary direct
_atom_sites_solution_secondary difmap
_audit_creation_method SHELXL-97
_cell_angle_alpha 90.00
_cell_angle_beta 92.074(4)
_cell_angle_gamma 90.00
_cell_formula_units_Z 8
_cell_length_a 17.301(3)
_cell_length_b 4.0582(7)
_cell_length_c 26.249(4)
_cell_measurement_reflns_used 2928
_cell_measurement_temperature 296(2)
_cell_measurement_theta_max 25.62
_cell_measurement_theta_min 2.88
_cell_volume 1841.8(5)
_computing_cell_refinement APEXII
_computing_data_collection APEXII
_computing_data_reduction APEXII
_computing_structure_refinement 'SHELXL-97 (Sheldrick, 1997)'
_computing_structure_solution 'SHELXS-97 (Sheldrick, 1990)'
_diffrn_ambient_temperature 296(2)
_diffrn_measured_fraction_theta_full 0.987
_diffrn_measured_fraction_theta_max 0.987
_diffrn_measurement_device_type 'CCD area detector'
_diffrn_measurement_method 'omega scans'
_diffrn_radiation_monochromator graphite
_diffrn_radiation_source 'fine-focus sealed tube'
_diffrn_radiation_type MoK\a
_diffrn_radiation_wavelength 0.71073
_diffrn_reflns_av_R_equivalents 0.0404
_diffrn_reflns_av_sigmaI/netI 0.0470
_diffrn_reflns_limit_h_max 21
_diffrn_reflns_limit_h_min -20
_diffrn_reflns_limit_k_max 5
_diffrn_reflns_limit_k_min -4
_diffrn_reflns_limit_l_max 32
_diffrn_reflns_limit_l_min -32
_diffrn_reflns_number 10815
_diffrn_reflns_theta_full 26.37
_diffrn_reflns_theta_max 26.37
_diffrn_reflns_theta_min 2.87
_exptl_absorpt_coefficient_mu 1.003
_exptl_absorpt_correction_T_max 0.995
_exptl_absorpt_correction_T_min 0.837
_exptl_absorpt_correction_type empirical
_exptl_absorpt_process_details SADABS
_exptl_crystal_colour black
_exptl_crystal_density_diffrn 1.907
_exptl_crystal_density_method 'not measured'
_exptl_crystal_description needle
_exptl_crystal_F_000 1064
_exptl_crystal_size_max 0.34
_exptl_crystal_size_mid 0.04
_exptl_crystal_size_min 0.005
_refine_diff_density_max 0.346
_refine_diff_density_min -0.324
_refine_diff_density_rms 0.071
_refine_ls_extinction_method none
_refine_ls_goodness_of_fit_ref 1.132
_refine_ls_hydrogen_treatment constr
_refine_ls_matrix_type full
_refine_ls_number_parameters 254
_refine_ls_number_reflns 3691
_refine_ls_number_restraints 0
_refine_ls_restrained_S_all 1.132
_refine_ls_R_factor_all 0.0692
_refine_ls_R_factor_gt 0.0526
_refine_ls_shift/su_max 0.001
_refine_ls_shift/su_mean 0.000
_refine_ls_structure_factor_coef Fsqd
_refine_ls_weighting_details 'calc w=1/[\s^2^(Fo^2^)+(0.0301P)^2^+1.8978P] where P=(Fo^2^+2Fc^2^)/3'
_refine_ls_weighting_scheme calc
_refine_ls_wR_factor_gt 0.0993
_refine_ls_wR_factor_ref 0.1076
_reflns_number_gt 2975
_reflns_number_total 3691
_reflns_threshold_expression >2sigma(I)
_cod_data_source_file ja502753t_si_002.cif
_cod_data_source_block fbpme_0m
_cod_depositor_comments 'Adding full bibliography for 1516253--1516258.cif.'
_cod_original_sg_symbol_H-M P2(1)/n
_cod_database_code 1516254

loop_
_symmetry_equiv_pos_as_xyz
'x, y, z'
'-x+1/2, y+1/2, -z+1/2'
'-x, -y, -z'
'x-1/2, -y-1/2, z-1/2'

loop_
_atom_site_label
_atom_site_type_symbol
_atom_site_fract_x
_atom_site_fract_y
_atom_site_fract_z
_atom_site_U_iso_or_equiv
_atom_site_adp_type
_atom_site_occupancy
_atom_site_symmetry_multiplicity
_atom_site_calc_flag
_atom_site_refinement_flags
S1B S 0.72138(6) 0.4527(3) 0.16325(4) 0.0430(3) Uani 1 1 d .
S4B S 1.05419(6) -0.3916(3) 0.14467(4) 0.0410(3) Uani 1 1 d .
S2B S 0.80879(6) 0.3144(3) 0.21785(4) 0.0384(3) Uani 1 1 d .
S3B S 1.04884(6) -0.5056(3) 0.06631(4) 0.0432(3) Uani 1 1 d .
S1A S 0.20585(6) 0.1112(3) 0.11336(5) 0.0504(3) Uani 1 1 d .
S3A S 0.57464(7) 1.0247(3) 0.10460(5) 0.0524(3) Uani 1 1 d .
S4A S 0.53265(7) 0.9413(3) 0.17744(4) 0.0494(3) Uani 1 1 d .
S2A S 0.25203(7) 0.2817(3) 0.18418(5) 0.0529(3) Uani 1 1 d .
F1B F 0.96114(13) -0.0617(6) 0.22638(8) 0.0481(6) Uani 1 1 d .
N1B N 0.76004(18) 0.2958(8) 0.11168(12) 0.0390(8) Uani 1 1 d .
C2B C 0.8599(2) 0.1180(9) 0.17077(14) 0.0330(9) Uani 1 1 d .
N3B N 0.96495(19) -0.3271(9) 0.05089(12) 0.0399(8) Uani 1 1 d .
F1A F 0.39280(14) 0.6458(8) 0.23018(9) 0.0630(8) Uani 1 1 d .
N2B N 0.86205(18) -0.0179(8) 0.08080(11) 0.0338(7) Uani 1 1 d .
C5A C 0.4480(2) 0.7268(10) 0.09731(14) 0.0346(9) Uani 1 1 d .
C1B C 0.8251(2) 0.1370(9) 0.12025(14) 0.0311(8) Uani 1 1 d .
C4B C 0.9656(2) -0.1909(9) 0.13900(14) 0.0304(8) Uani 1 1 d .
N2A N 0.38610(18) 0.5697(9) 0.07280(12) 0.0378(8) Uani 1 1 d .
C1A C 0.3277(2) 0.4264(10) 0.10005(15) 0.0355(9) Uani 1 1 d .
C5B C 0.9317(2) -0.1807(9) 0.08893(14) 0.0314(8) Uani 1 1 d .
C2A C 0.3300(2) 0.4578(10) 0.15446(15) 0.0384(9) Uani 1 1 d .
C3B C 0.9288(2) -0.0456(9) 0.17860(13) 0.0310(8) Uani 1 1 d .
N3A N 0.5026(2) 0.8575(9) 0.07058(13) 0.0453(9) Uani 1 1 d .
N1A N 0.27200(19) 0.2681(9) 0.07610(13) 0.0446(9) Uani 1 1 d .
C4A C 0.4510(2) 0.7487(10) 0.15137(15) 0.0367(9) Uani 1 1 d .
C6B C 0.8251(3) -0.0135(12) 0.02948(16) 0.0529(12) Uani 1 1 d .
H6BA H 0.8571 -0.1295 0.0063 0.079 Uiso 1 1 calc R
H6BB H 0.8187 0.2103 0.0183 0.079 Uiso 1 1 calc R
H6BC H 0.7755 -0.1186 0.0303 0.079 Uiso 1 1 calc R
C3A C 0.3910(2) 0.6173(11) 0.17873(15) 0.0402(10) Uani 1 1 d .
C6A C 0.3828(3) 0.5495(13) 0.01717(15) 0.0558(13) Uani 1 1 d .
H6AA H 0.4271 0.6584 0.0039 0.084 Uiso 1 1 calc R
H6AB H 0.3365 0.6543 0.0041 0.084 Uiso 1 1 calc R
H6AC H 0.3828 0.3224 0.0069 0.084 Uiso 1 1 calc R

loop_
_atom_site_aniso_label
_atom_site_aniso_U_11
_atom_site_aniso_U_22
_atom_site_aniso_U_33
_atom_site_aniso_U_23
_atom_site_aniso_U_13
_atom_site_aniso_U_12
S1B 0.0343(5) 0.0424(6) 0.0531(6) -0.0013(5) 0.0105(5) 0.0048(5)
S4B 0.0328(5) 0.0442(6) 0.0461(6) -0.0005(5) 0.0054(4) 0.0038(5)
S2B 0.0390(5) 0.0387(6) 0.0384(5) -0.0009(5) 0.0139(4) 0.0007(5)
S3B 0.0378(6) 0.0442(6) 0.0485(6) -0.0076(5) 0.0119(5) 0.0030(5)
S1A 0.0347(6) 0.0476(7) 0.0691(8) 0.0023(6) 0.0049(5) -0.0009(5)
S3A 0.0456(6) 0.0534(7) 0.0582(7) 0.0073(6) 0.0032(5) -0.0114(6)
S4A 0.0461(6) 0.0554(7) 0.0460(6) -0.0022(5) -0.0061(5) -0.0033(6)
S2A 0.0413(6) 0.0660(8) 0.0523(7) 0.0111(6) 0.0132(5) 0.0004(6)
F1B 0.0469(14) 0.0635(17) 0.0340(12) -0.0051(12) 0.0010(10) 0.0073(13)
N1B 0.0360(18) 0.039(2) 0.0423(19) 0.0035(16) 0.0056(15) 0.0029(16)
C2B 0.0303(19) 0.031(2) 0.039(2) 0.0002(17) 0.0110(16) -0.0057(17)
N3B 0.0382(19) 0.044(2) 0.0376(18) -0.0052(16) 0.0068(15) -0.0002(17)
F1A 0.0492(15) 0.107(2) 0.0334(13) 0.0004(14) 0.0052(11) 0.0035(16)
N2B 0.0330(17) 0.0365(19) 0.0321(17) 0.0006(14) 0.0035(13) 0.0050(15)
C5A 0.037(2) 0.033(2) 0.035(2) 0.0018(17) 0.0056(17) 0.0060(18)
C1B 0.0281(19) 0.030(2) 0.035(2) 0.0043(16) 0.0041(16) -0.0032(17)
C4B 0.0274(18) 0.028(2) 0.036(2) 0.0024(16) 0.0067(15) -0.0027(17)
N2A 0.0355(18) 0.046(2) 0.0325(17) -0.0006(15) 0.0042(14) -0.0007(16)
C1A 0.033(2) 0.035(2) 0.039(2) -0.0012(18) 0.0078(17) 0.0109(18)
C5B 0.033(2) 0.030(2) 0.032(2) 0.0035(16) 0.0073(16) -0.0055(17)
C2A 0.031(2) 0.043(2) 0.042(2) 0.0071(19) 0.0049(17) 0.0114(19)
C3B 0.033(2) 0.032(2) 0.0281(18) 0.0040(16) 0.0025(15) -0.0032(17)
N3A 0.045(2) 0.049(2) 0.042(2) 0.0078(17) 0.0071(16) -0.0067(18)
N1A 0.0389(19) 0.046(2) 0.049(2) -0.0096(17) 0.0062(16) -0.0024(17)
C4A 0.033(2) 0.034(2) 0.042(2) -0.0048(18) 0.0013(17) 0.0092(18)
C6B 0.054(3) 0.065(3) 0.039(2) -0.006(2) -0.006(2) 0.012(3)
C3A 0.037(2) 0.052(3) 0.032(2) 0.0036(19) 0.0040(17) 0.010(2)
C6A 0.057(3) 0.078(4) 0.033(2) -0.004(2) 0.004(2) -0.007(3)

loop_
_atom_type_symbol
_atom_type_description
_atom_type_scat_dispersion_real
_atom_type_scat_dispersion_imag
_atom_type_scat_source
C C 0.0033 0.0016 'International Tables Vol C Tables 4.2.6.8 and 6.1.1.4'
H H 0.0000 0.0000 'International Tables Vol C Tables 4.2.6.8 and 6.1.1.4'
N N 0.0061 0.0033 'International Tables Vol C Tables 4.2.6.8 and 6.1.1.4'
F F 0.0171 0.0103 'International Tables Vol C Tables 4.2.6.8 and 6.1.1.4'
S S 0.1246 0.1234 'International Tables Vol C Tables 4.2.6.8 and 6.1.1.4'

loop_
_geom_angle_atom_site_label_1
_geom_angle_atom_site_label_2
_geom_angle_atom_site_label_3
_geom_angle
N1B S1B S2B 98.69(12)
C4B S4B S3B 90.67(13)
C2B S2B S1B 90.57(14)
N3B S3B S4B 98.60(12)
N1A S1A S2A 98.39(13)
N3A S3A S4A 98.44(13)
C4A S4A S3A 91.00(15)
C2A S2A S1A 90.84(15)
C1B N1B S1B 114.7(3)
C3B C2B C1B 119.8(3)
C3B C2B S2B 125.2(3)
C1B C2B S2B 115.0(3)
C5B N3B S3B 114.6(3)
C5B N2B C1B 121.6(3)
C5B N2B C6B 119.6(3)
C1B N2B C6B 118.8(3)
N3A C5A N2A 119.9(3)
N3A C5A C4A 120.7(4)
N2A C5A C4A 119.5(4)
N1B C1B N2B 120.8(3)
N1B C1B C2B 120.9(3)
N2B C1B C2B 118.3(3)
C3B C4B C5B 120.1(3)
C3B C4B S4B 124.7(3)
C5B C4B S4B 115.2(3)
C5A N2A C1A 121.3(3)
C5A N2A C6A 119.4(3)
C1A N2A C6A 119.3(3)
N1A C1A N2A 119.9(3)
N1A C1A C2A 121.3(4)
N2A C1A C2A 118.8(4)
N3B C5B N2B 120.1(3)
N3B C5B C4B 120.9(3)
N2B C5B C4B 119.0(3)
C3A C2A C1A 119.8(4)
C3A C2A S2A 125.6(3)
C1A C2A S2A 114.6(3)
F1B C3B C4B 119.5(3)
F1B C3B C2B 119.3(3)
C4B C3B C2B 121.2(3)
C5A N3A S3A 114.9(3)
C1A N1A S1A 114.8(3)
C3A C4A C5A 119.5(4)
C3A C4A S4A 125.6(3)
C5A C4A S4A 114.9(3)
F1A C3A C2A 119.4(4)
F1A C3A C4A 119.5(4)
C2A C3A C4A 121.1(4)

loop_
_geom_bond_atom_site_label_1
_geom_bond_atom_site_label_2
_geom_bond_distance
S1B N1B 1.659(3)
S1B S2B 2.1210(15)
S4B C4B 1.738(4)
S4B S3B 2.1069(15)
S2B C2B 1.739(4)
S3B N3B 1.659(3)
S1A N1A 1.659(4)
S1A S2A 2.1132(18)
S3A N3A 1.653(4)
S3A S4A 2.0971(17)
S4A C4A 1.734(4)
S2A C2A 1.736(4)
F1B C3B 1.356(4)
N1B C1B 1.309(5)
C2B C3B 1.372(5)
C2B C1B 1.439(5)
N3B C5B 1.312(5)
F1A C3A 1.355(4)
N2B C5B 1.384(5)
N2B C1B 1.387(5)
N2B C6B 1.470(5)
C5A N3A 1.308(5)
C5A N2A 1.385(5)
C5A C4A 1.421(5)
C4B C3B 1.372(5)
C4B C5B 1.420(5)
N2A C1A 1.387(5)
N2A C6A 1.461(5)
C1A N1A 1.301(5)
C1A C2A 1.433(5)
C2A C3A 1.375(6)
C4A C3A 1.389(6)
